data_7705743
loop_
_publ_author_name
'Beer, Henrik'
'Bl\"asing, Kevin'
'Bresien, Jonas'
'Chojetzki, Lukas'
'Schulz, Axel'
'Stoer, Philip'
'Villinger, Alexander'

_publ_section_title
;
 Trapping of Br\/onsted acids with a phosphorus-centered biradicaloid -
 synthesis of hydrogen pseudohalide addition products.
;
_journal_issue 39
_journal_name_full 'Dalton transactions (Cambridge, England : 2003)'
_journal_page_first 13655
_journal_page_last 13662
_journal_paper_doi 10.1039/d0dt03251d
_journal_volume 49
_journal_year 2020
_chemical_formula_moiety 'C48 H51 Cl N2 P2'
_chemical_formula_sum 'C48 H51 Cl N2 P2'
_chemical_formula_weight 753.29
_space_group_crystal_system monoclinic
_space_group_IT_number 14
_space_group_name_Hall '-P 2yn'
_space_group_name_H-M_alt 'P 1 21/n 1'
_atom_sites_solution_hydrogens mixed
_audit_creation_method SHELXL-2014/7
_audit_update_record
;
2020-07-06 deposited with the CCDC.	2020-09-28 downloaded from the CCDC.
;
_cell_angle_alpha 90
_cell_angle_beta 108.795(2)
_cell_angle_gamma 90
_cell_formula_units_Z 4
_cell_length_a 12.4228(14)
_cell_length_b 20.972(2)
_cell_length_c 16.3967(18)
_cell_measurement_reflns_used 9926
_cell_measurement_temperature 123(2)
_cell_measurement_theta_max 32.48
_cell_measurement_theta_min 2.62
_cell_volume 4044.1(7)
_computing_cell_refinement 'Bruker Apex V7.51A'
_computing_data_collection 'Bruker Apex V7.51A'
_computing_data_reduction 'Bruker SAINT'
_computing_molecular_graphics 'ORTEP-3v2.01 (Farrugia, 1997)'
_computing_publication_material 'SHELXL-2014/7 (Sheldrick, 2014)'
_computing_structure_refinement 'SHELXL-2014/7 (Sheldrick, 2014)'
_computing_structure_solution 'Bruker SHELXTL'
_diffrn_ambient_temperature 123(2)
_diffrn_measured_fraction_theta_full 0.997
_diffrn_measured_fraction_theta_max 0.998
_diffrn_measurement_device_type 'Bruker Apex Kappa-II-CCD-diffractometer'
_diffrn_measurement_method 'phi and omega scans'
_diffrn_radiation_type MoK\a
_diffrn_radiation_wavelength 0.71073
_diffrn_reflns_av_R_equivalents 0.0804
_diffrn_reflns_av_unetI/netI 0.0506
_diffrn_reflns_Laue_measured_fraction_full 0.997
_diffrn_reflns_Laue_measured_fraction_max 0.998
_diffrn_reflns_limit_h_max 16
_diffrn_reflns_limit_h_min -16
_diffrn_reflns_limit_k_max 28
_diffrn_reflns_limit_k_min -28
_diffrn_reflns_limit_l_max 20
_diffrn_reflns_limit_l_min -22
_diffrn_reflns_number 70308
_diffrn_reflns_point_group_measured_fraction_full 0.997
_diffrn_reflns_point_group_measured_fraction_max 0.998
_diffrn_reflns_theta_full 25.242
_diffrn_reflns_theta_max 28.999
_diffrn_reflns_theta_min 2.651
_diffrn_source 'sealed tube'
_exptl_absorpt_coefficient_mu 0.210
_exptl_absorpt_correction_T_max 0.7464
_exptl_absorpt_correction_T_min 0.6136
_exptl_absorpt_correction_type multi-scan
_exptl_absorpt_process_details '(SADABS; Sheldrick, 2004)'
_exptl_crystal_colour colourless
_exptl_crystal_density_diffrn 1.237
_exptl_crystal_description block
_exptl_crystal_F_000 1600
_exptl_crystal_size_max 0.210
_exptl_crystal_size_mid 0.100
_exptl_crystal_size_min 0.090
_refine_diff_density_max 0.525
_refine_diff_density_min -0.281
_refine_diff_density_rms 0.057
_refine_ls_extinction_method none
_refine_ls_goodness_of_fit_ref 1.062
_refine_ls_hydrogen_treatment mixed
_refine_ls_matrix_type full
_refine_ls_number_parameters 526
_refine_ls_number_reflns 10732
_refine_ls_number_restraints 3
_refine_ls_restrained_S_all 1.063
_refine_ls_R_factor_all 0.0887
_refine_ls_R_factor_gt 0.0580
_refine_ls_shift/su_max 0.001
_refine_ls_shift/su_mean 0.000
_refine_ls_structure_factor_coef Fsqd
_refine_ls_weighting_details 'w=1/[\s^2^(Fo^2^)+(0.0646P)^2^+1.5820P] where P=(Fo^2^+2Fc^2^)/3'
_refine_ls_weighting_scheme calc
_refine_ls_wR_factor_gt 0.1288
_refine_ls_wR_factor_ref 0.1420
_reflns_Friedel_coverage 0.000
_reflns_number_gt 7775
_reflns_number_total 10732
_reflns_threshold_expression 'I > 2\s(I)'
_cod_data_source_file d0dt03251d2.cif
_cod_data_source_block kbhm008b
_cod_original_cell_volume 4044.1(8)
_cod_original_sg_symbol_H-M 'P 21/n'
_cod_database_code 7705743
_shelx_shelxl_version_number 2014/7
_shelx_space_group_comment
;
The symmetry employed for this shelxl refinement is uniquely defined
by the following loop, which should always be used as a source of
symmetry information in preference to the above space-group names.
They are only intended as comments.
;
_shelx_estimated_absorpt_t_min 0.957
_shelx_estimated_absorpt_t_max 0.981

loop_
_space_group_symop_operation_xyz
'x, y, z'
'-x+1/2, y+1/2, -z+1/2'
'-x, -y, -z'
'x-1/2, -y-1/2, z-1/2'

loop_
_atom_site_label
_atom_site_type_symbol
_atom_site_fract_x
_atom_site_fract_y
_atom_site_fract_z
_atom_site_U_iso_or_equiv
_atom_site_adp_type
_atom_site_occupancy
_atom_site_site_symmetry_order
_atom_site_calc_flag
_atom_site_refinement_flags_posn
_atom_site_refinement_flags_adp
_atom_site_refinement_flags_occupancy
_atom_site_disorder_assembly
_atom_site_disorder_group
P1A P 0.52963(5) 0.32214(3) 0.63811(4) 0.01705(16) Uani 0.7398(13) 1 d D . P A 1
P2A P 0.45357(6) 0.22768(3) 0.70823(4) 0.01883(16) Uani 0.7398(13) 1 d D . P A 1
Cl1A Cl 0.38148(8) 0.33300(4) 0.52387(5) 0.0352(2) Uani 0.7398(13) 1 d D . P A 1
P1B P 0.40823(16) 0.25362(9) 0.64345(12) 0.0216(5) Uani 0.2602(13) 1 d D . P A 2
P2B P 0.60425(15) 0.31180(9) 0.69340(12) 0.0214(5) Uani 0.2602(13) 1 d D . P A 2
Cl1B Cl 0.3300(2) 0.32000(11) 0.53853(14) 0.0323(5) Uani 0.2602(13) 1 d D . P A 2
N1 N 0.46477(13) 0.30964(7) 0.71317(10) 0.0202(3) Uani 1 1 d . . . . .
N2 N 0.54280(13) 0.24241(7) 0.64259(10) 0.0206(3) Uani 1 1 d . . . . .
C1 C 0.42980(15) 0.35333(8) 0.76481(12) 0.0187(3) Uani 1 1 d . . . . .
C2 C 0.32257(16) 0.34697(8) 0.77549(12) 0.0214(4) Uani 1 1 d . . . . .
C3 C 0.28905(17) 0.39180(9) 0.82561(14) 0.0284(4) Uani 1 1 d . . . . .
H3 H 0.2161 0.3882 0.8322 0.034 Uiso 1 1 calc R U . . .
C4 C 0.35993(18) 0.44113(9) 0.86571(14) 0.0304(5) Uani 1 1 d . . . . .
H4 H 0.3353 0.4717 0.8986 0.036 Uiso 1 1 calc R U . . .
C5 C 0.46709(17) 0.44562(9) 0.85765(13) 0.0259(4) Uani 1 1 d . . . . .
H5 H 0.5166 0.4790 0.8864 0.031 Uiso 1 1 calc R U . . .
C6 C 0.50362(15) 0.40208(8) 0.80812(12) 0.0203(4) Uani 1 1 d . . . . .
C7 C 0.24705(16) 0.29171(9) 0.73824(13) 0.0233(4) Uani 1 1 d . . . . .
C8 C 0.16256(17) 0.29679(10) 0.65793(14) 0.0298(4) Uani 1 1 d . . . . .
C9 C 0.09704(19) 0.24366(11) 0.62328(16) 0.0378(5) Uani 1 1 d . . . . .
H9 H 0.0409 0.2469 0.5681 0.045 Uiso 1 1 calc R U . . .
C10 C 0.11113(19) 0.18615(11) 0.66679(16) 0.0366(5) Uani 1 1 d . . . . .
C11 C 0.19120(18) 0.18265(10) 0.74733(15) 0.0325(5) Uani 1 1 d . . . . .
H11 H 0.1994 0.1438 0.7786 0.039 Uiso 1 1 calc R U . . .
C12 C 0.26079(17) 0.23415(9) 0.78476(14) 0.0279(4) Uani 1 1 d . . . . .
C13 C 0.1403(2) 0.35902(12) 0.60988(17) 0.0470(6) Uani 1 1 d . . . . .
H13A H 0.0886 0.3519 0.5513 0.071 Uiso 1 1 calc R U . . .
H13B H 0.2122 0.3766 0.6073 0.071 Uiso 1 1 calc R U . . .
H13C H 0.1055 0.3891 0.6398 0.071 Uiso 1 1 calc R U . . .
C14 C 0.0374(2) 0.12912(12) 0.6275(2) 0.0535(7) Uani 1 1 d . . . . .
H14A H 0.0274 0.1270 0.5658 0.080 Uiso 1 1 calc R U . . .
H14B H -0.0370 0.1336 0.6356 0.080 Uiso 1 1 calc R U . . .
H14C H 0.0742 0.0900 0.6557 0.080 Uiso 1 1 calc R U . . .
C15 C 0.3470(2) 0.22657(11) 0.87287(16) 0.0384(5) Uani 1 1 d . . . . .
H15A H 0.4107 0.2006 0.8688 0.058 Uiso 1 1 calc R U . . .
H15B H 0.3115 0.2055 0.9111 0.058 Uiso 1 1 calc R U . . .
H15C H 0.3751 0.2686 0.8962 0.058 Uiso 1 1 calc R U . . .
C16 C 0.62344(15) 0.40618(8) 0.80766(12) 0.0196(4) Uani 1 1 d . . . . .
C17 C 0.70542(17) 0.36422(9) 0.85951(13) 0.0250(4) Uani 1 1 d . . . . .
C18 C 0.81715(17) 0.37005(9) 0.86121(13) 0.0266(4) Uani 1 1 d . . . . .
H18 H 0.8727 0.3419 0.8964 0.032 Uiso 1 1 calc R U . . .
C19 C 0.85026(16) 0.41571(9) 0.81309(12) 0.0242(4) Uani 1 1 d . . . . .
C20 C 0.76832(16) 0.45646(9) 0.76217(12) 0.0229(4) Uani 1 1 d . . . . .
H20 H 0.7900 0.4879 0.7288 0.027 Uiso 1 1 calc R U . . .
C21 C 0.65522(16) 0.45253(8) 0.75858(12) 0.0213(4) Uani 1 1 d . . . . .
C22 C 0.6727(2) 0.31322(11) 0.91210(15) 0.0359(5) Uani 1 1 d . . . . .
H22A H 0.6216 0.2825 0.8734 0.054 Uiso 1 1 calc R U . . .
H22B H 0.6340 0.3329 0.9492 0.054 Uiso 1 1 calc R U . . .
H22C H 0.7412 0.2912 0.9478 0.054 Uiso 1 1 calc R U . . .
C23 C 0.97239(17) 0.42061(11) 0.81571(15) 0.0333(5) Uani 1 1 d . . . . .
H23A H 1.0046 0.3777 0.8181 0.050 Uiso 1 1 calc R U . . .
H23B H 1.0160 0.4448 0.8669 0.050 Uiso 1 1 calc R U . . .
H23C H 0.9759 0.4425 0.7638 0.050 Uiso 1 1 calc R U . . .
C24 C 0.56835(18) 0.49648(10) 0.70018(14) 0.0324(5) Uani 1 1 d . . . . .
H24A H 0.6020 0.5186 0.6616 0.049 Uiso 1 1 calc R U . . .
H24B H 0.5440 0.5278 0.7350 0.049 Uiso 1 1 calc R U . . .
H24C H 0.5025 0.4716 0.6660 0.049 Uiso 1 1 calc R U . . .
C25 C 0.59029(15) 0.19722(8) 0.60008(11) 0.0183(3) Uani 1 1 d . . . . .
C26 C 0.64973(15) 0.21610(8) 0.54427(11) 0.0193(3) Uani 1 1 d . . . . .
C27 C 0.69708(17) 0.16964(9) 0.50556(13) 0.0260(4) Uani 1 1 d . . . . .
H27 H 0.7370 0.1823 0.4676 0.031 Uiso 1 1 calc R U . . .
C28 C 0.68735(18) 0.10548(9) 0.52102(13) 0.0283(4) Uani 1 1 d . . . . .
H28 H 0.7189 0.0744 0.4932 0.034 Uiso 1 1 calc R U . . .
C29 C 0.63134(17) 0.08707(9) 0.57723(12) 0.0251(4) Uani 1 1 d . . . . .
H29 H 0.6252 0.0430 0.5884 0.030 Uiso 1 1 calc R U . . .
C30 C 0.58353(16) 0.13183(8) 0.61802(11) 0.0203(4) Uani 1 1 d . . . . .
C31 C 0.53687(17) 0.10969(8) 0.68647(12) 0.0224(4) Uani 1 1 d . . . . .
C32 C 0.42813(18) 0.08392(9) 0.66632(13) 0.0258(4) Uani 1 1 d . . . . .
C33 C 0.39005(19) 0.06379(9) 0.73368(14) 0.0306(5) Uani 1 1 d . . . . .
H33 H 0.3155 0.0469 0.7206 0.037 Uiso 1 1 calc R U . . .
C34 C 0.4580(2) 0.06786(9) 0.81866(14) 0.0328(5) Uani 1 1 d . . . . .
C35 C 0.5670(2) 0.09238(10) 0.83714(13) 0.0327(5) Uani 1 1 d . . . . .
H35 H 0.6144 0.0950 0.8955 0.039 Uiso 1 1 calc R U . . .
C36 C 0.60838(18) 0.11319(9) 0.77275(13) 0.0279(4) Uani 1 1 d . . . . .
C37 C 0.35124(19) 0.07841(11) 0.57475(14) 0.0343(5) Uani 1 1 d . . . . .
H37A H 0.3556 0.1177 0.5435 0.051 Uiso 1 1 calc R U . . .
H37B H 0.2728 0.0718 0.5740 0.051 Uiso 1 1 calc R U . . .
H37C H 0.3751 0.0421 0.5470 0.051 Uiso 1 1 calc R U . . .
C38 C 0.4144(3) 0.04598(12) 0.89016(16) 0.0467(6) Uani 1 1 d . . . . .
H38A H 0.3556 0.0135 0.8679 0.070 Uiso 0.50(3) 1 calc R U P B 1
H38B H 0.3821 0.0824 0.9117 0.070 Uiso 0.50(3) 1 calc R U P B 1
H38C H 0.4773 0.0279 0.9372 0.070 Uiso 0.50(3) 1 calc R U P B 1
H38D H 0.4509 0.0710 0.9423 0.070 Uiso 0.50(3) 1 calc R U P B 2
H38E H 0.4322 0.0007 0.9020 0.070 Uiso 0.50(3) 1 calc R U P B 2
H38F H 0.3319 0.0521 0.8725 0.070 Uiso 0.50(3) 1 calc R U P B 2
C39 C 0.72553(19) 0.14104(12) 0.79523(14) 0.0369(5) Uani 1 1 d . . . . .
H39A H 0.7641 0.1235 0.7567 0.055 Uiso 1 1 calc R U . . .
H39B H 0.7689 0.1303 0.8550 0.055 Uiso 1 1 calc R U . . .
H39C H 0.7201 0.1875 0.7888 0.055 Uiso 1 1 calc R U . . .
C40 C 0.67080(15) 0.28464(8) 0.52975(11) 0.0194(4) Uani 1 1 d . . . . .
C41 C 0.60403(16) 0.31649(9) 0.45589(12) 0.0225(4) Uani 1 1 d . . . . .
C42 C 0.62375(17) 0.38114(9) 0.44699(13) 0.0277(4) Uani 1 1 d . . . . .
H42 H 0.5773 0.4033 0.3976 0.033 Uiso 1 1 calc R U . . .
C43 C 0.70898(17) 0.41397(9) 0.50794(13) 0.0263(4) Uani 1 1 d . . . . .
C44 C 0.78007(17) 0.38037(9) 0.57668(13) 0.0259(4) Uani 1 1 d . . . . .
H44 H 0.8428 0.4017 0.6163 0.031 Uiso 1 1 calc R U . . .
C45 C 0.76245(16) 0.31603(9) 0.58957(12) 0.0228(4) Uani 1 1 d . . . . .
C46 C 0.51354(18) 0.28211(10) 0.38584(14) 0.0332(5) Uani 1 1 d . . . . .
H46A H 0.4751 0.3123 0.3402 0.050 Uiso 1 1 calc R U . . .
H46B H 0.4580 0.2634 0.4099 0.050 Uiso 1 1 calc R U . . .
H46C H 0.5487 0.2482 0.3619 0.050 Uiso 1 1 calc R U . . .
C47 C 0.7231(2) 0.48504(10) 0.50047(16) 0.0381(5) Uani 1 1 d . . . . .
H47A H 0.6968 0.4974 0.4396 0.057 Uiso 1 1 calc R U . . .
H47B H 0.8035 0.4964 0.5262 0.057 Uiso 1 1 calc R U . . .
H47C H 0.6781 0.5075 0.5308 0.057 Uiso 1 1 calc R U . . .
C48 C 0.8380(2) 0.28223(11) 0.66801(15) 0.0379(5) Uani 1 1 d . . . . .
H48A H 0.8503 0.2382 0.6529 0.057 Uiso 1 1 calc R U . . .
H48B H 0.8017 0.2820 0.7129 0.057 Uiso 1 1 calc R U . . .
H48C H 0.9112 0.3044 0.6893 0.057 Uiso 1 1 calc R U . . .
H1A H 0.361(2) 0.2150(13) 0.6397(16) 0.012(6) Uiso 0.7398(13) 1 d . . P A 1
H1B H 0.576(7) 0.354(4) 0.629(5) 0.018 Uiso 0.2602(13) 1 d . U P A 2

loop_
_atom_site_aniso_label
_atom_site_aniso_U_11
_atom_site_aniso_U_22
_atom_site_aniso_U_33
_atom_site_aniso_U_23
_atom_site_aniso_U_13
_atom_site_aniso_U_12
P1A 0.0219(3) 0.0097(3) 0.0227(3) -0.0007(2) 0.0116(3) 0.0005(2)
P2A 0.0265(3) 0.0097(3) 0.0250(3) 0.0003(2) 0.0149(3) 0.0011(2)
Cl1A 0.0317(4) 0.0462(5) 0.0271(4) 0.0109(3) 0.0088(3) 0.0130(4)
P1B 0.0230(9) 0.0166(9) 0.0271(10) -0.0017(7) 0.0107(8) -0.0025(7)
P2B 0.0191(9) 0.0194(9) 0.0271(10) -0.0059(7) 0.0094(8) -0.0004(7)
Cl1B 0.0322(12) 0.0338(11) 0.0288(10) 0.0027(8) 0.0071(9) 0.0044(9)
N1 0.0283(8) 0.0096(6) 0.0291(8) -0.0028(6) 0.0184(7) -0.0020(6)
N2 0.0244(8) 0.0118(7) 0.0303(8) -0.0050(6) 0.0152(7) -0.0004(6)
C1 0.0235(9) 0.0111(8) 0.0242(9) 0.0025(7) 0.0118(7) 0.0041(7)
C2 0.0235(9) 0.0140(8) 0.0296(10) 0.0025(7) 0.0126(8) 0.0027(7)
C3 0.0293(10) 0.0202(9) 0.0446(12) 0.0016(8) 0.0241(9) 0.0060(8)
C4 0.0399(12) 0.0184(9) 0.0426(12) -0.0043(8) 0.0267(10) 0.0061(8)
C5 0.0330(10) 0.0139(8) 0.0355(11) -0.0041(8) 0.0175(9) 0.0008(8)
C6 0.0239(9) 0.0135(8) 0.0268(9) 0.0008(7) 0.0125(7) 0.0028(7)
C7 0.0227(9) 0.0171(8) 0.0357(10) -0.0001(8) 0.0171(8) 0.0014(7)
C8 0.0256(10) 0.0258(10) 0.0392(12) 0.0040(9) 0.0122(9) -0.0011(8)
C9 0.0314(11) 0.0355(12) 0.0438(13) -0.0001(10) 0.0086(10) -0.0058(9)
C10 0.0315(11) 0.0276(11) 0.0548(14) -0.0060(10) 0.0198(10) -0.0071(9)
C11 0.0352(11) 0.0175(9) 0.0521(14) 0.0029(9) 0.0240(10) 0.0000(8)
C12 0.0284(10) 0.0183(9) 0.0426(12) 0.0027(8) 0.0194(9) 0.0025(8)
C13 0.0480(14) 0.0371(13) 0.0477(15) 0.0152(11) 0.0039(12) -0.0032(11)
C14 0.0496(15) 0.0331(13) 0.077(2) -0.0101(13) 0.0187(14) -0.0168(11)
C15 0.0457(13) 0.0232(10) 0.0460(13) 0.0065(9) 0.0141(11) 0.0049(9)
C16 0.0235(9) 0.0123(8) 0.0251(9) -0.0032(7) 0.0106(7) 0.0002(7)
C17 0.0303(10) 0.0153(8) 0.0315(10) 0.0019(7) 0.0128(8) 0.0008(7)
C18 0.0260(10) 0.0200(9) 0.0328(10) 0.0008(8) 0.0082(8) 0.0040(8)
C19 0.0224(9) 0.0216(9) 0.0288(10) -0.0079(8) 0.0085(8) -0.0036(7)
C20 0.0274(9) 0.0177(9) 0.0257(9) -0.0027(7) 0.0115(8) -0.0053(7)
C21 0.0268(9) 0.0124(8) 0.0252(9) -0.0024(7) 0.0090(7) -0.0008(7)
C22 0.0383(12) 0.0262(11) 0.0445(13) 0.0141(9) 0.0151(10) 0.0025(9)
C23 0.0233(10) 0.0345(11) 0.0413(12) -0.0064(9) 0.0093(9) -0.0056(9)
C24 0.0329(11) 0.0243(10) 0.0408(12) 0.0106(9) 0.0127(9) 0.0026(9)
C25 0.0216(8) 0.0140(8) 0.0196(8) -0.0025(6) 0.0070(7) 0.0018(7)
C26 0.0238(9) 0.0144(8) 0.0203(8) -0.0012(7) 0.0079(7) -0.0004(7)
C27 0.0351(10) 0.0209(9) 0.0284(10) -0.0031(8) 0.0194(8) -0.0012(8)
C28 0.0415(11) 0.0172(9) 0.0318(10) -0.0061(8) 0.0198(9) 0.0032(8)
C29 0.0372(11) 0.0133(8) 0.0266(10) -0.0009(7) 0.0129(8) 0.0020(8)
C30 0.0265(9) 0.0158(8) 0.0190(8) -0.0002(7) 0.0079(7) -0.0007(7)
C31 0.0336(10) 0.0132(8) 0.0231(9) -0.0001(7) 0.0130(8) 0.0007(7)
C32 0.0379(11) 0.0122(8) 0.0309(10) -0.0001(7) 0.0161(9) -0.0009(8)
C33 0.0411(12) 0.0162(9) 0.0424(12) 0.0021(8) 0.0247(10) -0.0011(8)
C34 0.0576(14) 0.0155(9) 0.0363(12) 0.0072(8) 0.0304(11) 0.0094(9)
C35 0.0502(13) 0.0266(10) 0.0239(10) 0.0043(8) 0.0155(9) 0.0097(9)
C36 0.0383(11) 0.0214(9) 0.0252(10) 0.0012(8) 0.0121(8) 0.0055(8)
C37 0.0379(12) 0.0296(11) 0.0353(12) -0.0046(9) 0.0117(9) -0.0107(9)
C38 0.0793(19) 0.0306(12) 0.0468(14) 0.0109(11) 0.0435(14) 0.0070(12)
C39 0.0376(12) 0.0410(13) 0.0288(11) -0.0016(10) 0.0059(9) -0.0001(10)
C40 0.0244(9) 0.0141(8) 0.0242(9) -0.0018(7) 0.0140(7) -0.0004(7)
C41 0.0252(9) 0.0172(8) 0.0264(9) -0.0009(7) 0.0102(7) -0.0001(7)
C42 0.0314(10) 0.0191(9) 0.0328(11) 0.0043(8) 0.0106(8) 0.0019(8)
C43 0.0315(10) 0.0172(9) 0.0358(11) -0.0029(8) 0.0187(9) -0.0034(8)
C44 0.0268(9) 0.0230(9) 0.0310(10) -0.0073(8) 0.0137(8) -0.0067(8)
C45 0.0248(9) 0.0209(9) 0.0245(9) -0.0032(7) 0.0106(7) -0.0005(7)
C46 0.0338(11) 0.0234(10) 0.0349(11) 0.0012(9) 0.0008(9) -0.0031(9)
C47 0.0500(14) 0.0178(10) 0.0522(14) -0.0023(9) 0.0243(11) -0.0049(9)
C48 0.0413(13) 0.0283(11) 0.0348(12) -0.0012(9) -0.0009(10) -0.0013(9)

loop_
_atom_type_symbol
_atom_type_description
_atom_type_scat_dispersion_real
_atom_type_scat_dispersion_imag
_atom_type_scat_source
C C 0.0033 0.0016 'International Tables Vol C Tables 4.2.6.8 and 6.1.1.4'
H H 0.0000 0.0000 'International Tables Vol C Tables 4.2.6.8 and 6.1.1.4'
Cl Cl 0.1484 0.1585 'International Tables Vol C Tables 4.2.6.8 and 6.1.1.4'
N N 0.0061 0.0033 'International Tables Vol C Tables 4.2.6.8 and 6.1.1.4'
P P 0.1023 0.0942 'International Tables Vol C Tables 4.2.6.8 and 6.1.1.4'

loop_
_geom_angle_atom_site_label_1
_geom_angle_atom_site_label_2
_geom_angle_atom_site_label_3
_geom_angle
_geom_angle_site_symmetry_1
_geom_angle_site_symmetry_3
_geom_angle_publ_flag
N2 P1A N1 82.91(7) . . ?
N2 P1A Cl1A 100.69(7) . . ?
N1 P1A Cl1A 99.98(7) . . ?
N2 P1A P2A 43.15(5) . . ?
N1 P1A P2A 40.52(5) . . ?
Cl1A P1A P2A 97.62(4) . . ?
N1 P2A N2 78.55(7) . . ?
N1 P2A P1A 39.69(5) . . ?
N2 P2A P1A 39.57(5) . . ?
N1 P2A H1A 105.6(11) . . ?
N2 P2A H1A 93.6(11) . . ?
P1A P2A H1A 96.7(11) . . ?
N1 P1B N2 84.41(11) . . ?
N1 P1B Cl1B 94.29(12) . . ?
N2 P1B Cl1B 105.80(13) . . ?
N1 P1B P2B 45.23(8) . . ?
N2 P1B P2B 40.80(7) . . ?
Cl1B P1B P2B 94.75(11) . . ?
N2 P2B N1 76.83(10) . . ?
N2 P2B P1B 39.81(7) . . ?
N1 P2B P1B 38.45(7) . . ?
N2 P2B H1B 102(3) . . ?
N1 P2B H1B 98(3) . . ?
P1B P2B H1B 95(3) . . ?
C1 N1 P1B 138.01(15) . . ?
C1 N1 P1A 130.32(12) . . ?
C1 N1 P2A 129.88(12) . . ?
P1A N1 P2A 99.80(8) . . ?
C1 N1 P2B 124.97(13) . . ?
P1B N1 P2B 96.32(11) . . ?
C25 N2 P1A 134.13(13) . . ?
C25 N2 P1B 131.88(14) . . ?
C25 N2 P2B 127.80(14) . . ?
P1B N2 P2B 99.39(11) . . ?
C25 N2 P2A 127.89(12) . . ?
P1A N2 P2A 97.28(7) . . ?
C6 C1 C2 119.82(16) . . ?
C6 C1 N1 120.02(16) . . ?
C2 C1 N1 120.13(16) . . ?
C3 C2 C1 118.92(17) . . ?
C3 C2 C7 119.73(16) . . ?
C1 C2 C7 121.27(16) . . ?
C4 C3 C2 121.28(17) . . ?
C4 C3 H3 119.4 . . ?
C2 C3 H3 119.4 . . ?
C3 C4 C5 119.45(17) . . ?
C3 C4 H4 120.3 . . ?
C5 C4 H4 120.3 . . ?
C4 C5 C6 121.07(18) . . ?
C4 C5 H5 119.5 . . ?
C6 C5 H5 119.5 . . ?
C5 C6 C1 119.36(17) . . ?
C5 C6 C16 118.57(17) . . ?
C1 C6 C16 121.94(15) . . ?
C8 C7 C12 119.90(18) . . ?
C8 C7 C2 120.54(17) . . ?
C12 C7 C2 119.56(18) . . ?
C9 C8 C7 119.1(2) . . ?
C9 C8 C13 119.8(2) . . ?
C7 C8 C13 121.01(19) . . ?
C10 C9 C8 121.9(2) . . ?
C10 C9 H9 119.0 . . ?
C8 C9 H9 119.0 . . ?
C11 C10 C9 118.3(2) . . ?
C11 C10 C14 121.1(2) . . ?
C9 C10 C14 120.6(2) . . ?
C10 C11 C12 122.3(2) . . ?
C10 C11 H11 118.8 . . ?
C12 C11 H11 118.8 . . ?
C11 C12 C7 118.4(2) . . ?
C11 C12 C15 119.28(19) . . ?
C7 C12 C15 122.35(19) . . ?
C8 C13 H13A 109.5 . . ?
C8 C13 H13B 109.5 . . ?
H13A C13 H13B 109.5 . . ?
C8 C13 H13C 109.5 . . ?
H13A C13 H13C 109.5 . . ?
H13B C13 H13C 109.5 . . ?
C10 C14 H14A 109.5 . . ?
C10 C14 H14B 109.5 . . ?
H14A C14 H14B 109.5 . . ?
C10 C14 H14C 109.5 . . ?
H14A C14 H14C 109.5 . . ?
H14B C14 H14C 109.5 . . ?
C12 C15 H15A 109.5 . . ?
C12 C15 H15B 109.5 . . ?
H15A C15 H15B 109.5 . . ?
C12 C15 H15C 109.5 . . ?
H15A C15 H15C 109.5 . . ?
H15B C15 H15C 109.5 . . ?
C21 C16 C17 119.98(17) . . ?
C21 C16 C6 120.65(16) . . ?
C17 C16 C6 119.34(16) . . ?
C18 C17 C16 118.89(17) . . ?
C18 C17 C22 120.25(18) . . ?
C16 C17 C22 120.85(18) . . ?
C17 C18 C19 121.96(18) . . ?
C17 C18 H18 119.0 . . ?
C19 C18 H18 119.0 . . ?
C20 C19 C18 118.35(17) . . ?
C20 C19 C23 120.86(18) . . ?
C18 C19 C23 120.79(18) . . ?
C19 C20 C21 121.74(17) . . ?
C19 C20 H20 119.1 . . ?
C21 C20 H20 119.1 . . ?
C20 C21 C16 119.08(17) . . ?
C20 C21 C24 119.91(17) . . ?
C16 C21 C24 120.97(17) . . ?
C17 C22 H22A 109.5 . . ?
C17 C22 H22B 109.5 . . ?
H22A C22 H22B 109.5 . . ?
C17 C22 H22C 109.5 . . ?
H22A C22 H22C 109.5 . . ?
H22B C22 H22C 109.5 . . ?
C19 C23 H23A 109.5 . . ?
C19 C23 H23B 109.5 . . ?
H23A C23 H23B 109.5 . . ?
C19 C23 H23C 109.5 . . ?
H23A C23 H23C 109.5 . . ?
H23B C23 H23C 109.5 . . ?
C21 C24 H24A 109.5 . . ?
C21 C24 H24B 109.5 . . ?
H24A C24 H24B 109.5 . . ?
C21 C24 H24C 109.5 . . ?
H24A C24 H24C 109.5 . . ?
H24B C24 H24C 109.5 . . ?
C26 C25 C30 119.25(15) . . ?
C26 C25 N2 121.52(16) . . ?
C30 C25 N2 119.13(15) . . ?
C27 C26 C25 119.17(16) . . ?
C27 C26 C40 118.64(16) . . ?
C25 C26 C40 122.05(15) . . ?
C28 C27 C26 121.54(17) . . ?
C28 C27 H27 119.2 . . ?
C26 C27 H27 119.2 . . ?
C29 C28 C27 119.26(17) . . ?
C29 C28 H28 120.4 . . ?
C27 C28 H28 120.4 . . ?
C28 C29 C30 121.22(17) . . ?
C28 C29 H29 119.4 . . ?
C30 C29 H29 119.4 . . ?
C29 C30 C25 119.49(16) . . ?
C29 C30 C31 118.72(16) . . ?
C25 C30 C31 121.49(15) . . ?
C32 C31 C36 120.54(17) . . ?
C32 C31 C30 121.61(17) . . ?
C36 C31 C30 117.80(17) . . ?
C31 C32 C33 118.59(19) . . ?
C31 C32 C37 121.53(17) . . ?
C33 C32 C37 119.87(19) . . ?
C34 C33 C32 121.7(2) . . ?
C34 C33 H33 119.1 . . ?
C32 C33 H33 119.1 . . ?
C33 C34 C35 118.70(18) . . ?
C33 C34 C38 120.6(2) . . ?
C35 C34 C38 120.7(2) . . ?
C36 C35 C34 121.7(2) . . ?
C36 C35 H35 119.1 . . ?
C34 C35 H35 119.1 . . ?
C35 C36 C31 118.7(2) . . ?
C35 C36 C39 120.30(19) . . ?
C31 C36 C39 121.00(18) . . ?
C32 C37 H37A 109.5 . . ?
C32 C37 H37B 109.5 . . ?
H37A C37 H37B 109.5 . . ?
C32 C37 H37C 109.5 . . ?
H37A C37 H37C 109.5 . . ?
H37B C37 H37C 109.5 . . ?
C34 C38 H38A 109.5 . . ?
C34 C38 H38B 109.5 . . ?
H38A C38 H38B 109.5 . . ?
C34 C38 H38C 109.5 . . ?
H38A C38 H38C 109.5 . . ?
H38B C38 H38C 109.5 . . ?
C34 C38 H38D 109.5 . . ?
C34 C38 H38E 109.5 . . ?
H38D C38 H38E 109.5 . . ?
C34 C38 H38F 109.5 . . ?
H38D C38 H38F 109.5 . . ?
H38E C38 H38F 109.5 . . ?
C36 C39 H39A 109.5 . . ?
C36 C39 H39B 109.5 . . ?
H39A C39 H39B 109.5 . . ?
C36 C39 H39C 109.5 . . ?
H39A C39 H39C 109.5 . . ?
H39B C39 H39C 109.5 . . ?
C41 C40 C45 120.15(16) . . ?
C41 C40 C26 120.83(16) . . ?
C45 C40 C26 118.95(16) . . ?
C42 C41 C40 118.71(18) . . ?
C42 C41 C46 119.92(18) . . ?
C40 C41 C46 121.36(16) . . ?
C43 C42 C41 121.89(19) . . ?
C43 C42 H42 119.1 . . ?
C41 C42 H42 119.1 . . ?
C44 C43 C42 118.38(17) . . ?
C44 C43 C47 120.64(19) . . ?
C42 C43 C47 121.0(2) . . ?
C43 C44 C45 121.84(18) . . ?
C43 C44 H44 119.1 . . ?
C45 C44 H44 119.1 . . ?
C44 C45 C40 118.66(17) . . ?
C44 C45 C48 120.06(18) . . ?
C40 C45 C48 121.24(17) . . ?
C41 C46 H46A 109.5 . . ?
C41 C46 H46B 109.5 . . ?
H46A C46 H46B 109.5 . . ?
C41 C46 H46C 109.5 . . ?
H46A C46 H46C 109.5 . . ?
H46B C46 H46C 109.5 . . ?
C43 C47 H47A 109.5 . . ?
C43 C47 H47B 109.5 . . ?
H47A C47 H47B 109.5 . . ?
C43 C47 H47C 109.5 . . ?
H47A C47 H47C 109.5 . . ?
H47B C47 H47C 109.5 . . ?
C45 C48 H48A 109.5 . . ?
C45 C48 H48B 109.5 . . ?
H48A C48 H48B 109.5 . . ?
C45 C48 H48C 109.5 . . ?
H48A C48 H48C 109.5 . . ?
H48B C48 H48C 109.5 . . ?

loop_
_geom_bond_atom_site_label_1
_geom_bond_atom_site_label_2
_geom_bond_distance
_geom_bond_site_symmetry_2
_geom_bond_publ_flag
P1A N2 1.6796(16) . ?
P1A N1 1.6948(15) . ?
P1A Cl1A 2.1740(10) . ?
P1A P2A 2.6153(9) . ?
P2A N1 1.7243(15) . ?
P2A N2 1.8031(16) . ?
P2A H1A 1.35(3) . ?
P1B N1 1.632(2) . ?
P1B N2 1.693(2) . ?
P1B Cl1B 2.183(3) . ?
P1B P2B 2.609(3) . ?
P2B N2 1.728(2) . ?
P2B N1 1.863(2) . ?
P2B H1B 1.34(8) . ?
N1 C1 1.408(2) . ?
N2 C25 1.413(2) . ?
C1 C6 1.404(3) . ?
C1 C2 1.405(2) . ?
C2 C3 1.397(3) . ?
C2 C7 1.492(3) . ?
C3 C4 1.380(3) . ?
C3 H3 0.9500 . ?
C4 C5 1.383(3) . ?
C4 H4 0.9500 . ?
C5 C6 1.392(2) . ?
C5 H5 0.9500 . ?
C6 C16 1.493(2) . ?
C7 C8 1.399(3) . ?
C7 C12 1.409(3) . ?
C8 C9 1.389(3) . ?
C8 C13 1.503(3) . ?
C9 C10 1.383(3) . ?
C9 H9 0.9500 . ?
C10 C11 1.376(3) . ?
C10 C14 1.518(3) . ?
C11 C12 1.396(3) . ?
C11 H11 0.9500 . ?
C12 C15 1.504(3) . ?
C13 H13A 0.9800 . ?
C13 H13B 0.9800 . ?
C13 H13C 0.9800 . ?
C14 H14A 0.9800 . ?
C14 H14B 0.9800 . ?
C14 H14C 0.9800 . ?
C15 H15A 0.9800 . ?
C15 H15B 0.9800 . ?
C15 H15C 0.9800 . ?
C16 C21 1.398(2) . ?
C16 C17 1.406(3) . ?
C17 C18 1.385(3) . ?
C17 C22 1.510(3) . ?
C18 C19 1.385(3) . ?
C18 H18 0.9500 . ?
C19 C20 1.384(3) . ?
C19 C23 1.507(3) . ?
C20 C21 1.390(3) . ?
C20 H20 0.9500 . ?
C21 C24 1.505(3) . ?
C22 H22A 0.9800 . ?
C22 H22B 0.9800 . ?
C22 H22C 0.9800 . ?
C23 H23A 0.9800 . ?
C23 H23B 0.9800 . ?
C23 H23C 0.9800 . ?
C24 H24A 0.9800 . ?
C24 H24B 0.9800 . ?
C24 H24C 0.9800 . ?
C25 C26 1.405(2) . ?
C25 C30 1.411(2) . ?
C26 C27 1.393(2) . ?
C26 C40 1.494(2) . ?
C27 C28 1.382(3) . ?
C27 H27 0.9500 . ?
C28 C29 1.377(3) . ?
C28 H28 0.9500 . ?
C29 C30 1.392(3) . ?
C29 H29 0.9500 . ?
C30 C31 1.494(2) . ?
C31 C32 1.392(3) . ?
C31 C36 1.409(3) . ?
C32 C33 1.399(3) . ?
C32 C37 1.502(3) . ?
C33 C34 1.380(3) . ?
C33 H33 0.9500 . ?
C34 C35 1.387(3) . ?
C34 C38 1.513(3) . ?
C35 C36 1.386(3) . ?
C35 H35 0.9500 . ?
C36 C39 1.500(3) . ?
C37 H37A 0.9800 . ?
C37 H37B 0.9800 . ?
C37 H37C 0.9800 . ?
C38 H38A 0.9800 . ?
C38 H38B 0.9800 . ?
C38 H38C 0.9800 . ?
C38 H38D 0.9800 . ?
C38 H38E 0.9800 . ?
C38 H38F 0.9800 . ?
C39 H39A 0.9800 . ?
C39 H39B 0.9800 . ?
C39 H39C 0.9800 . ?
C40 C41 1.398(3) . ?
C40 C45 1.404(3) . ?
C41 C42 1.394(3) . ?
C41 C46 1.507(3) . ?
C42 C43 1.383(3) . ?
C42 H42 0.9500 . ?
C43 C44 1.380(3) . ?
C43 C47 1.510(3) . ?
C44 C45 1.394(3) . ?
C44 H44 0.9500 . ?
C45 C48 1.503(3) . ?
C46 H46A 0.9800 . ?
C46 H46B 0.9800 . ?
C46 H46C 0.9800 . ?
C47 H47A 0.9800 . ?
C47 H47B 0.9800 . ?
C47 H47C 0.9800 . ?
C48 H48A 0.9800 . ?
C48 H48B 0.9800 . ?
C48 H48C 0.9800 . ?

loop_
_geom_torsion_atom_site_label_1
_geom_torsion_atom_site_label_2
_geom_torsion_atom_site_label_3
_geom_torsion_atom_site_label_4
_geom_torsion
_geom_torsion_site_symmetry_1
_geom_torsion_site_symmetry_2
_geom_torsion_site_symmetry_3
_geom_torsion_site_symmetry_4
_geom_torsion_publ_flag
N2 P1B N1 C1 -176.8(2) . . . . ?
Cl1B P1B N1 C1 77.7(2) . . . . ?
P2B P1B N1 C1 170.1(3) . . . . ?
N2 P1B N1 P2B 13.05(11) . . . . ?
Cl1B P1B N1 P2B -92.43(12) . . . . ?
N2 P1A N1 C1 170.47(18) . . . . ?
Cl1A P1A N1 C1 -89.87(17) . . . . ?
P2A P1A N1 C1 -179.9(2) . . . . ?
N2 P1A N1 P2A -9.59(9) . . . . ?
Cl1A P1A N1 P2A 90.08(7) . . . . ?
N2 P2A N1 C1 -171.02(18) . . . . ?
P1A P2A N1 C1 179.9(2) . . . . ?
N2 P2A N1 P1A 9.04(8) . . . . ?
N2 P2B N1 C1 174.97(16) . . . . ?
P1B P2B N1 C1 -172.0(2) . . . . ?
N2 P2B N1 P1B -13.07(12) . . . . ?
N1 P1A N2 C25 179.75(19) . . . . ?
Cl1A P1A N2 C25 80.88(18) . . . . ?
P2A P1A N2 C25 170.6(2) . . . . ?
N1 P1A N2 P2A 9.10(8) . . . . ?
Cl1A P1A N2 P2A -89.77(7) . . . . ?
N1 P1B N2 C25 176.48(18) . . . . ?
Cl1B P1B N2 C25 -90.63(19) . . . . ?
P2B P1B N2 C25 -169.3(2) . . . . ?
N1 P1B N2 P2B -14.20(12) . . . . ?
Cl1B P1B N2 P2B 78.69(13) . . . . ?
N1 P2B N2 C25 -177.37(17) . . . . ?
P1B P2B N2 C25 169.9(2) . . . . ?
N1 P2B N2 P1B 12.69(11) . . . . ?
N1 P2A N2 C25 179.44(17) . . . . ?
P1A P2A N2 C25 -171.5(2) . . . . ?
N1 P2A N2 P1A -9.06(8) . . . . ?
P1B N1 C1 C6 -169.94(18) . . . . ?
P1A N1 C1 C6 -46.4(3) . . . . ?
P2A N1 C1 C6 133.65(16) . . . . ?
P2B N1 C1 C6 -1.9(3) . . . . ?
P1B N1 C1 C2 12.2(3) . . . . ?
P1A N1 C1 C2 135.75(16) . . . . ?
P2A N1 C1 C2 -44.2(3) . . . . ?
P2B N1 C1 C2 -179.76(15) . . . . ?
C6 C1 C2 C3 3.5(3) . . . . ?
N1 C1 C2 C3 -178.65(17) . . . . ?
C6 C1 C2 C7 -173.31(17) . . . . ?
N1 C1 C2 C7 4.5(3) . . . . ?
C1 C2 C3 C4 -1.2(3) . . . . ?
C7 C2 C3 C4 175.69(19) . . . . ?
C2 C3 C4 C5 -1.3(3) . . . . ?
C3 C4 C5 C6 1.5(3) . . . . ?
C4 C5 C6 C1 0.8(3) . . . . ?
C4 C5 C6 C16 -175.07(18) . . . . ?
C2 C1 C6 C5 -3.3(3) . . . . ?
N1 C1 C6 C5 178.82(17) . . . . ?
C2 C1 C6 C16 172.39(17) . . . . ?
N1 C1 C6 C16 -5.4(3) . . . . ?
C3 C2 C7 C8 88.1(2) . . . . ?
C1 C2 C7 C8 -95.1(2) . . . . ?
C3 C2 C7 C12 -91.6(2) . . . . ?
C1 C2 C7 C12 85.2(2) . . . . ?
C12 C7 C8 C9 -3.2(3) . . . . ?
C2 C7 C8 C9 177.14(18) . . . . ?
C12 C7 C8 C13 175.4(2) . . . . ?
C2 C7 C8 C13 -4.2(3) . . . . ?
C7 C8 C9 C10 1.5(3) . . . . ?
C13 C8 C9 C10 -177.2(2) . . . . ?
C8 C9 C10 C11 1.3(3) . . . . ?
C8 C9 C10 C14 179.4(2) . . . . ?
C9 C10 C11 C12 -2.4(3) . . . . ?
C14 C10 C11 C12 179.5(2) . . . . ?
C10 C11 C12 C7 0.7(3) . . . . ?
C10 C11 C12 C15 -179.6(2) . . . . ?
C8 C7 C12 C11 2.2(3) . . . . ?
C2 C7 C12 C11 -178.18(17) . . . . ?
C8 C7 C12 C15 -177.59(19) . . . . ?
C2 C7 C12 C15 2.0(3) . . . . ?
C5 C6 C16 C21 -77.9(2) . . . . ?
C1 C6 C16 C21 106.3(2) . . . . ?
C5 C6 C16 C17 100.0(2) . . . . ?
C1 C6 C16 C17 -75.8(2) . . . . ?
C21 C16 C17 C18 0.4(3) . . . . ?
C6 C16 C17 C18 -177.49(17) . . . . ?
C21 C16 C17 C22 -179.16(18) . . . . ?
C6 C16 C17 C22 3.0(3) . . . . ?
C16 C17 C18 C19 -0.3(3) . . . . ?
C22 C17 C18 C19 179.22(19) . . . . ?
C17 C18 C19 C20 0.1(3) . . . . ?
C17 C18 C19 C23 -179.53(19) . . . . ?
C18 C19 C20 C21 0.1(3) . . . . ?
C23 C19 C20 C21 179.72(18) . . . . ?
C19 C20 C21 C16 0.0(3) . . . . ?
C19 C20 C21 C24 -178.09(18) . . . . ?
C17 C16 C21 C20 -0.2(3) . . . . ?
C6 C16 C21 C20 177.65(17) . . . . ?
C17 C16 C21 C24 177.82(18) . . . . ?
C6 C16 C21 C24 -4.3(3) . . . . ?
P1A N2 C25 C26 5.7(3) . . . . ?
P1B N2 C25 C26 122.9(2) . . . . ?
P2B N2 C25 C26 -43.7(3) . . . . ?
P2A N2 C25 C26 173.90(14) . . . . ?
P1A N2 C25 C30 -178.06(14) . . . . ?
P1B N2 C25 C30 -60.8(3) . . . . ?
P2B N2 C25 C30 132.55(18) . . . . ?
P2A N2 C25 C30 -9.8(3) . . . . ?
C30 C25 C26 C27 2.3(3) . . . . ?
N2 C25 C26 C27 178.54(17) . . . . ?
C30 C25 C26 C40 -173.39(17) . . . . ?
N2 C25 C26 C40 2.9(3) . . . . ?
C25 C26 C27 C28 -0.3(3) . . . . ?
C40 C26 C27 C28 175.56(19) . . . . ?
C26 C27 C28 C29 -1.2(3) . . . . ?
C27 C28 C29 C30 0.6(3) . . . . ?
C28 C29 C30 C25 1.4(3) . . . . ?
C28 C29 C30 C31 -172.37(19) . . . . ?
C26 C25 C30 C29 -2.9(3) . . . . ?
N2 C25 C30 C29 -179.20(17) . . . . ?
C26 C25 C30 C31 170.75(17) . . . . ?
N2 C25 C30 C31 -5.6(3) . . . . ?
C29 C30 C31 C32 -82.6(2) . . . . ?
C25 C30 C31 C32 103.7(2) . . . . ?
C29 C30 C31 C36 94.8(2) . . . . ?
C25 C30 C31 C36 -78.9(2) . . . . ?
C36 C31 C32 C33 2.3(3) . . . . ?
C30 C31 C32 C33 179.62(17) . . . . ?
C36 C31 C32 C37 -178.70(18) . . . . ?
C30 C31 C32 C37 -1.4(3) . . . . ?
C31 C32 C33 C34 -1.1(3) . . . . ?
C37 C32 C33 C34 179.83(19) . . . . ?
C32 C33 C34 C35 -0.3(3) . . . . ?
C32 C33 C34 C38 179.74(19) . . . . ?
C33 C34 C35 C36 0.5(3) . . . . ?
C38 C34 C35 C36 -179.5(2) . . . . ?
C34 C35 C36 C31 0.6(3) . . . . ?
C34 C35 C36 C39 178.38(19) . . . . ?
C32 C31 C36 C35 -2.0(3) . . . . ?
C30 C31 C36 C35 -179.46(17) . . . . ?
C32 C31 C36 C39 -179.80(19) . . . . ?
C30 C31 C36 C39 2.8(3) . . . . ?
C27 C26 C40 C41 83.4(2) . . . . ?
C25 C26 C40 C41 -100.9(2) . . . . ?
C27 C26 C40 C45 -93.6(2) . . . . ?
C25 C26 C40 C45 82.1(2) . . . . ?
C45 C40 C41 C42 -5.8(3) . . . . ?
C26 C40 C41 C42 177.27(16) . . . . ?
C45 C40 C41 C46 173.14(18) . . . . ?
C26 C40 C41 C46 -3.8(3) . . . . ?
C40 C41 C42 C43 1.6(3) . . . . ?
C46 C41 C42 C43 -177.30(19) . . . . ?
C41 C42 C43 C44 3.8(3) . . . . ?
C41 C42 C43 C47 -175.26(19) . . . . ?
C42 C43 C44 C45 -5.2(3) . . . . ?
C47 C43 C44 C45 173.84(18) . . . . ?
C43 C44 C45 C40 1.2(3) . . . . ?
C43 C44 C45 C48 -176.51(19) . . . . ?
C41 C40 C45 C44 4.4(3) . . . . ?
C26 C40 C45 C44 -178.56(16) . . . . ?
C41 C40 C45 C48 -177.93(18) . . . . ?
C26 C40 C45 C48 -0.9(3) . . . . ?
